data_7250768
loop_
_publ_author_name
'Chaib Draa, Yacine Malik'
'\"Ors, Taylan'
'Deroche, Irena'
'Dejoie, Catherine'
'Paillaud, Jean-Louis'

_publ_section_title
;
 3D ED for the localization of cations in potassium exchanged and
 partially dehydrated nano Y zeolite
;
_journal_issue 30
_journal_name_full CrystEngComm
_journal_page_first 5095
_journal_page_last 5099
_journal_paper_doi 10.1039/D5CE00520E
_journal_volume 27
_journal_year 2025
_chemical_formula_sum 'Al0.6 K0.593 O4.04 Si1.4'
_chemical_formula_weight 143.32
_space_group_IT_number 227
_space_group_name_Hall '-F 4vw 2vw 3'
_space_group_name_H-M_alt 'F d -3 m :2'
_symmetry_cell_setting cubic
_audit_creation_date 2025-07-03T01:21
_audit_creation_method 'created in GSAS-II'
_audit_update_record
;
2025-07-08 deposited with the CCDC.	2025-07-17 downloaded from the CCDC.
;
_cell_angle_alpha 90
_cell_angle_beta 90
_cell_angle_gamma 90
_cell_formula_units_Z 96
_cell_length_a 24.88160(3)
_cell_length_b 24.88160
_cell_length_c 24.88160
_cell_volume 15404.050(19)
_computing_structure_refinement 'GSAS-II (Toby & Von Dreele, J. Appl. Cryst. 46, 544-549, 2013)'
_diffrn_ambient_pressure 100
_diffrn_ambient_temperature 300
_diffrn_radiation_polarisn_ratio 0.0100
_diffrn_radiation_probe x-ray
_diffrn_radiation_wavelength 0.35442
_exptl_crystal_density_diffrn 1.4832
_exptl_crystal_recrystallization_method 'hydrothermal synthesis and cations exchange'
_pd_block_id 2025-07-03T01:21|KY_ID22_Rietveld|PaillaudJean-Louis|ID22ESRF
_pd_calc_method 'Rietveld Refinement'
_pd_meas_2theta_range_inc 0.00150
_pd_meas_2theta_range_max 52.04250
_pd_meas_2theta_range_min 0.00150
_pd_phase_name 'KY dehydrated in situ ID22'
_pd_proc_2theta_range_inc 0.00150
_pd_proc_2theta_range_max 52.04140
_pd_proc_2theta_range_min 0.00040
_pd_proc_info_datetime 2025-07-03T01:21
_pd_proc_ls_background_function
;
Background function: "chebyschev" function with 28 terms:
    287.014, -15.121, 1638.293, -34066.007, 60450.601, 862609.607, 
    -2.337591944e6, -9.234318227e6, 3.0379324834e7, 5.2640963083e7, 
    -2.12454852296e8, -1.68194647958e8, 9.16960973054e8, 2.64549132652e8, 
    -2.600072050247e9, 3.8919788824e7, 4.989464348049e9, -1.060125947363e9, 
    -6.528608764419e9, 2.271887526564e9, 5.743664027614e9, -2.553746143705e9, 
    -3.252268195985e9, 1.676573806375e9, 1.071284837545e9, -6.09147110898e8, 
    -1.56074281908e8, 9.5048444853e7, 
  Background peak parameters: pos, int, sig, gam:
    4.867, 121635.969, 4856.144, 0.100, 
    13.476, 10614.374, 5071.508, 0.100, 
;
_pd_proc_ls_pref_orient_corr 'March-Dollase correction coef. = 1.000 axis = [0, 0, 1]'
_pd_proc_ls_profile_function
;
Finger-Cox-Jephcoat function parameters U, V, W, X, Y, SH/L:
  peak variance(Gauss) = Utan(Th)^2^+Vtan(Th)+W:
  peak HW(Lorentz) = X/cos(Th)+Ytan(Th); SH/L = S/L+H/L
  U, V, W in (centideg)^2^, X & Y in centideg
    85.657, -0.690, -4.013, 0.547, -0.901, 0.001, 

;
_pd_proc_ls_prof_R_factor 0.04360
_pd_proc_ls_prof_wR_expected 0.00989
_pd_proc_ls_prof_wR_factor 0.04029
_pd_proc_number_of_points 34695
_refine_diff_density_max 1.427
_refine_diff_density_min -1.146
_refine_ls_goodness_of_fit_all 4.074
_refine_ls_matrix_type full
_refine_ls_number_constraints 11
_refine_ls_number_parameters 22
_refine_ls_number_restraints 11
_refine_ls_R_Fsqd_factor 0.06627
_refine_ls_shift/su_max 0.0059
_refine_ls_shift/su_mean 0.0006
_refine_ls_weighting_scheme sigma
_refine_ls_wR_factor_obs 0.04029
_reflns_d_resolution_high 0.518
_reflns_d_resolution_low 14.365
_reflns_limit_h_max 48
_reflns_limit_h_min 1
_reflns_limit_k_max 33
_reflns_limit_k_min 0
_reflns_limit_l_max 27
_reflns_limit_l_min 0
_reflns_number_total 2744
_cod_data_source_file d5ce00520e2.cif
_cod_data_source_block KY_ID22_Rietveld
_cod_original_cell_volume 15404.04(6)
_cod_original_sg_symbol_H-M 'F d -3 m'
_cod_database_code 7250768
_gsas_gsasii_version 5816
_refine_ls_r_f_factor 0.05735
_gsas_proc_ls_prof_r_b_factor 0.07876
_gsas_proc_ls_prof_wr_b_factor 0.09355

loop_
_space_group_symop_id
_space_group_symop_operation_xyz
1 x,y,z
2 z,x,y
3 y,z,x
4 1/4+x,1/4+y,-z
5 -z,1/4+x,1/4+y
6 1/4+y,-z,1/4+x
7 1/4-z,1/2+x,3/4-y
8 3/4-y,1/4-z,1/2+x
9 1/2+y,1/4-z,3/4-x
10 3/4-x,1/2+y,1/4-z
11 1/4-z,3/4-x,1/2+y
12 1/2+x,3/4-y,1/4-z
13 y,x,z
14 z,y,x
15 x,z,y
16 1/4+y,1/4+x,-z
17 -z,1/4+y,1/4+x
18 1/4+x,-z,1/4+y
19 1/4-z,1/2+y,3/4-x
20 3/4-x,1/4-z,1/2+y
21 1/2+x,1/4-z,3/4-y
22 3/4-y,1/2+x,1/4-z
23 1/4-z,3/4-y,1/2+x
24 1/2+y,3/4-x,1/4-z
25 -x,-y,-z
26 -z,-x,-y
27 -y,-z,-x
28 3/4-x,3/4-y,z
29 z,3/4-x,3/4-y
30 3/4-y,z,3/4-x
31 3/4+z,1/2-x,1/4+y
32 1/4+y,3/4+z,1/2-x
33 1/2-y,3/4+z,1/4+x
34 1/4+x,1/2-y,3/4+z
35 3/4+z,1/4+x,1/2-y
36 1/2-x,1/4+y,3/4+z
37 -y,-x,-z
38 -z,-y,-x
39 -x,-z,-y
40 3/4-y,3/4-x,z
41 z,3/4-y,3/4-x
42 3/4-x,z,3/4-y
43 3/4+z,1/2-y,1/4+x
44 1/4+x,3/4+z,1/2-y
45 1/2-x,3/4+z,1/4+y
46 1/4+y,1/2-x,3/4+z
47 3/4+z,1/4+y,1/2-x
48 1/2-y,1/4+x,3/4+z
49 x,1/2+y,1/2+z
50 z,1/2+x,1/2+y
51 y,1/2+z,1/2+x
52 1/4+x,3/4+y,1/2-z
53 -z,3/4+x,3/4+y
54 1/4+y,1/2-z,3/4+x
55 1/4-z,x,1/4-y
56 3/4-y,3/4-z,x
57 1/2+y,3/4-z,1/4-x
58 3/4-x,y,3/4-z
59 1/4-z,1/4-x,y
60 1/2+x,1/4-y,3/4-z
61 y,1/2+x,1/2+z
62 z,1/2+y,1/2+x
63 x,1/2+z,1/2+y
64 1/4+y,3/4+x,1/2-z
65 -z,3/4+y,3/4+x
66 1/4+x,1/2-z,3/4+y
67 1/4-z,y,1/4-x
68 3/4-x,3/4-z,y
69 1/2+x,3/4-z,1/4-y
70 3/4-y,x,3/4-z
71 1/4-z,1/4-y,x
72 1/2+y,1/4-x,3/4-z
73 -x,1/2-y,1/2-z
74 -z,1/2-x,1/2-y
75 -y,1/2-z,1/2-x
76 3/4-x,1/4-y,1/2+z
77 z,1/4-x,1/4-y
78 3/4-y,1/2+z,1/4-x
79 3/4+z,-x,3/4+y
80 1/4+y,1/4+z,-x
81 1/2-y,1/4+z,3/4+x
82 1/4+x,-y,1/4+z
83 3/4+z,3/4+x,-y
84 1/2-x,3/4+y,1/4+z
85 -y,1/2-x,1/2-z
86 -z,1/2-y,1/2-x
87 -x,1/2-z,1/2-y
88 3/4-y,1/4-x,1/2+z
89 z,1/4-y,1/4-x
90 3/4-x,1/2+z,1/4-y
91 3/4+z,-y,3/4+x
92 1/4+x,1/4+z,-y
93 1/2-x,1/4+z,3/4+y
94 1/4+y,-x,1/4+z
95 3/4+z,3/4+y,-x
96 1/2-y,3/4+x,1/4+z
97 1/2+x,y,1/2+z
98 1/2+z,x,1/2+y
99 1/2+y,z,1/2+x
100 3/4+x,1/4+y,1/2-z
101 1/2-z,1/4+x,3/4+y
102 3/4+y,-z,3/4+x
103 3/4-z,1/2+x,1/4-y
104 1/4-y,1/4-z,x
105 y,1/4-z,1/4-x
106 1/4-x,1/2+y,3/4-z
107 3/4-z,3/4-x,y
108 x,3/4-y,3/4-z
109 1/2+y,x,1/2+z
110 1/2+z,y,1/2+x
111 1/2+x,z,1/2+y
112 3/4+y,1/4+x,1/2-z
113 1/2-z,1/4+y,3/4+x
114 3/4+x,-z,3/4+y
115 3/4-z,1/2+y,1/4-x
116 1/4-x,1/4-z,y
117 x,1/4-z,1/4-y
118 1/4-y,1/2+x,3/4-z
119 3/4-z,3/4-y,x
120 y,3/4-x,3/4-z
121 1/2-x,-y,1/2-z
122 1/2-z,-x,1/2-y
123 1/2-y,-z,1/2-x
124 1/4-x,3/4-y,1/2+z
125 1/2+z,3/4-x,1/4-y
126 1/4-y,z,1/4-x
127 1/4+z,1/2-x,3/4+y
128 3/4+y,3/4+z,-x
129 -y,3/4+z,3/4+x
130 3/4+x,1/2-y,1/4+z
131 1/4+z,1/4+x,-y
132 -x,1/4+y,1/4+z
133 1/2-y,-x,1/2-z
134 1/2-z,-y,1/2-x
135 1/2-x,-z,1/2-y
136 1/4-y,3/4-x,1/2+z
137 1/2+z,3/4-y,1/4-x
138 1/4-x,z,1/4-y
139 1/4+z,1/2-y,3/4+x
140 3/4+x,3/4+z,-y
141 -x,3/4+z,3/4+y
142 3/4+y,1/2-x,1/4+z
143 1/4+z,1/4+y,-x
144 -y,1/4+x,1/4+z
145 1/2+x,1/2+y,z
146 1/2+z,1/2+x,y
147 1/2+y,1/2+z,x
148 3/4+x,3/4+y,-z
149 1/2-z,3/4+x,1/4+y
150 3/4+y,1/2-z,1/4+x
151 3/4-z,x,3/4-y
152 1/4-y,3/4-z,1/2+x
153 y,3/4-z,3/4-x
154 1/4-x,y,1/4-z
155 3/4-z,1/4-x,1/2+y
156 x,1/4-y,1/4-z
157 1/2+y,1/2+x,z
158 1/2+z,1/2+y,x
159 1/2+x,1/2+z,y
160 3/4+y,3/4+x,-z
161 1/2-z,3/4+y,1/4+x
162 3/4+x,1/2-z,1/4+y
163 3/4-z,y,3/4-x
164 1/4-x,3/4-z,1/2+y
165 x,3/4-z,3/4-y
166 1/4-y,x,1/4-z
167 3/4-z,1/4-y,1/2+x
168 y,1/4-x,1/4-z
169 1/2-x,1/2-y,-z
170 1/2-z,1/2-x,-y
171 1/2-y,1/2-z,-x
172 1/4-x,1/4-y,z
173 1/2+z,1/4-x,3/4-y
174 1/4-y,1/2+z,3/4-x
175 1/4+z,-x,1/4+y
176 3/4+y,1/4+z,1/2-x
177 -y,1/4+z,1/4+x
178 3/4+x,-y,3/4+z
179 1/4+z,3/4+x,1/2-y
180 -x,3/4+y,3/4+z
181 1/2-y,1/2-x,-z
182 1/2-z,1/2-y,-x
183 1/2-x,1/2-z,-y
184 1/4-y,1/4-x,z
185 1/2+z,1/4-y,3/4-x
186 1/4-x,1/2+z,3/4-y
187 1/4+z,-y,1/4+x
188 3/4+x,1/4+z,1/2-y
189 -x,1/4+z,1/4+y
190 3/4+y,-x,3/4+z
191 1/4+z,3/4+y,1/2-x
192 -y,3/4+x,3/4+z

loop_
_atom_site_label
_atom_site_type_symbol
_atom_site_fract_x
_atom_site_fract_y
_atom_site_fract_z
_atom_site_occupancy
_atom_site_adp_type
_atom_site_U_iso_or_equiv
_atom_site_site_symmetry_multiplicity
Si Si 0.035885(29) 0.305148(25) 0.124250(27) 0.7000 Uiso 0.00863(8) 192
Al Al 0.035885(29) 0.305148(25) 0.124250(27) 0.3000 Uiso 0.00863(8) 192
O1 O 0.00000 0.35768(5) 0.14232(5) 1.0000 Uiso 0.01581(22) 96
O2 O 0.06766(6) 0.31992(8) 0.06766(6) 1.0000 Uiso 0.01581(22) 96
O3 O -0.00211(6) 0.25211(6) 0.11074(8) 1.0000 Uiso 0.01581(22) 96
O4 O 0.07778(6) 0.28694(9) 0.17222(6) 1.0000 Uiso 0.01581(22) 96
K(I) K 0.00000 0.00000 0.00000 0.3733(27) Uiso 0.02367(26) 16
Ow1 O 0.1511(7) 0.1511(7) 0.1511(7) 0.121(4) Uiso 0.0500 32
K(I'a) K 0.07192(11) 0.07192(11) 0.07192(11) 0.470(5) Uiso 0.02367(26) 32
K(I'b) K 0.0872(5) 0.0872(5) 0.0872(5) 0.121(4) Uiso 0.02367(26) 32
K(II) K 0.24986(3) 0.24986(3) 0.24986(3) 1.0000 Uiso 0.02367(26) 32

loop_
_atom_type_symbol
_atom_type_number_in_cell
_atom_type_scat_Cromer_Mann_a1
_atom_type_scat_Cromer_Mann_a2
_atom_type_scat_Cromer_Mann_a3
_atom_type_scat_Cromer_Mann_a4
_atom_type_scat_Cromer_Mann_b1
_atom_type_scat_Cromer_Mann_b2
_atom_type_scat_Cromer_Mann_b3
_atom_type_scat_Cromer_Mann_b4
_atom_type_scat_Cromer_Mann_c
_atom_type_scat_length_neutron
_atom_type_scat_source
_atom_type_scat_dispersion_real
_atom_type_scat_dispersion_imag
_atom_type_scat_dispersion_source
Al 57.6 6.4202 1.9002 1.5936 1.9646 3.0387 0.7426 31.5472 85.0886 1.1151 0.3449 https://raw.githubusercontent.com/AdvancedPhotonSource/GSAS-II/refs/heads/main/GSASII/atmdata.py 0.013 0.012 https://raw.githubusercontent.com/AdvancedPhotonSource/GSAS-II/refs/heads/main/GSASII/atmdata.py
K 56.883 8.2186 7.4398 1.0519 0.8659 12.7949 0.7748 213.187 41.6841 1.4228 0.367 https://raw.githubusercontent.com/AdvancedPhotonSource/GSAS-II/refs/heads/main/GSASII/atmdata.py 0.057 0.062 https://raw.githubusercontent.com/AdvancedPhotonSource/GSAS-II/refs/heads/main/GSASII/atmdata.py
O 387.874 3.0485 2.2868 1.5463 0.867 13.2771 5.7011 0.3239 32.9089 0.2508 0.5804 https://raw.githubusercontent.com/AdvancedPhotonSource/GSAS-II/refs/heads/main/GSASII/atmdata.py 0.000 0.001 https://raw.githubusercontent.com/AdvancedPhotonSource/GSAS-II/refs/heads/main/GSASII/atmdata.py
Si 134.4 6.2915 3.0353 1.9891 1.541 2.4386 32.3337 0.6785 81.6937 1.1407 0.4151 https://raw.githubusercontent.com/AdvancedPhotonSource/GSAS-II/refs/heads/main/GSASII/atmdata.py 0.017 0.016 https://raw.githubusercontent.com/AdvancedPhotonSource/GSAS-II/refs/heads/main/GSASII/atmdata.py

loop_
_geom_angle_atom_site_label_1
_geom_angle_atom_site_label_2
_geom_angle_atom_site_label_3
_geom_angle
_geom_angle_site_symmetry_1
_geom_angle_site_symmetry_2
_geom_angle_site_symmetry_3
_geom_angle_publ_flag
O1 Si O2 108.36(8) 1_555 1_555 1_555 yes
O1 Si O3 112.23(7) 1_555 1_555 1_555 yes
O2 Si O3 106.05(10) 1_555 1_555 1_555 yes
O1 Si O4 111.32(8) 1_555 1_555 1_555 yes
O2 Si O4 112.01(8) 1_555 1_555 1_555 yes
O3 Si O4 106.78(11) 1_555 1_555 1_555 yes
O1 Al O2 108.36(8) 1_555 1_555 1_555 yes
O1 Al O3 112.23(5) 1_555 1_555 1_555 yes
O2 Al O3 106.05(9) 1_555 1_555 1_555 yes
O1 Al O4 111.32(6) 1_555 1_555 1_555 yes
O2 Al O4 112.01(6) 1_555 1_555 1_555 yes
O3 Al O4 106.78(10) 1_555 1_555 1_555 yes
Si O1 Si 136.77(8) 1_555 1_555 87_555 yes
Si O2 Si 139.67(12) 1_555 1_555 14_555 yes
Si O3 Si 150.08(13) 1_555 1_555 184_555 yes
Si O4 Si 147.18(16) 1_555 1_555 67_555 yes
O4 K(I) O4 91.29(6) 55_555 1_555 95_445 yes
O4 K(I) O4 180 71_555 1_555 95_445 yes
O4 K(I) O4 88.71(6) 79_454 1_555 95_445 yes
O4 K(I) O4 88.71(6) 55_555 1_555 104_555 yes
O4 K(I) O4 88.71(7) 71_555 1_555 104_555 yes
O4 K(I) O4 91.29(6) 79_454 1_555 104_555 yes
O4 K(I) O4 91.29(7) 95_445 1_555 104_555 yes
O4 K(I) O4 91.29(6) 55_555 1_555 128_445 yes
O4 K(I) O4 91.29(7) 71_555 1_555 128_445 yes
O4 K(I) O4 88.71(6) 79_454 1_555 128_445 yes
O4 K(I) O4 88.71(7) 95_445 1_555 128_445 yes
O4 K(I) O4 180 104_555 1_555 128_445 yes
O4 K(I'a) O4 95.98(6) 55_555 1_555 71_555 yes
O4 K(I'a) O4 95.98(7) 55_555 1_555 104_555 yes
O4 K(I'a) O4 95.98(6) 71_555 1_555 104_555 yes
O4 K(I'b) O4 81.07(6) 55_555 1_555 71_555 yes
O4 K(I'b) O4 81.07(21) 55_555 1_555 104_555 yes
O4 K(I'b) O4 81.07(21) 71_555 1_555 104_555 yes
O4 K(I'b) Ow1 131.37(28) 55_555 1_555 1_555 yes
O4 K(I'b) Ow1 131.37(28) 71_555 1_555 1_555 yes
O4 K(I'b) Ow1 131.4(4) 104_555 1_555 1_555 yes
O2 K(II) O2 110.46(4) 59_555 1_555 67_555 yes
O2 K(II) O2 110.46(4) 59_555 1_555 105_555 yes
O2 K(II) O2 110.46(6) 67_555 1_555 105_555 yes
O3 K(II) O3 92.31(4) 59_555 1_555 105_555 yes
O3 K(II) O3 92.31(4) 59_555 1_555 154_555 yes
O3 K(II) O3 92.308(31) 105_555 1_555 154_555 yes

loop_
_geom_bond_atom_site_label_1
_geom_bond_atom_site_label_2
_geom_bond_distance
_geom_bond_site_symmetry_1
_geom_bond_site_symmetry_2
_geom_bond_publ_flag
Si O1 1.6455(12) 1_555 1_555 yes
Si O2 1.6562(11) 1_555 1_555 yes
Si O3 1.6578(12) 1_555 1_555 yes
Si O4 1.6482(13) 1_555 1_555 yes
Al O1 1.6455(11) 1_555 1_555 yes
Al O2 1.6562(8) 1_555 1_555 yes
Al O3 1.6578(10) 1_555 1_555 yes
Al O4 1.6482(11) 1_555 1_555 yes
K(I) O4 2.8872(12) 1_555 55_555 yes
K(I) O4 2.8872(12) 1_555 71_555 yes
K(I) O4 2.8872(12) 1_555 79_454 yes
K(I) O4 2.8872(12) 1_555 95_445 yes
K(I) O4 2.8872(12) 1_555 104_555 yes
K(I) O4 2.8872(12) 1_555 128_445 yes
K(I'a) O3 3.0974(20) 1_555 55_555 yes
K(I'a) O3 3.0974(21) 1_555 104_555 yes
K(I'a) O3 3.0974(21) 1_555 156_555 yes
K(I'a) O4 2.7164(22) 1_555 55_555 yes
K(I'a) O4 2.7164(22) 1_555 71_555 yes
K(I'a) O4 2.716(3) 1_555 104_555 yes
K(I'b) O4 3.1054(24) 1_555 55_555 yes
K(I'b) O4 3.1054(24) 1_555 71_555 yes
K(I'b) O4 3.105(12) 1_555 104_555 yes
K(I'b) Ow1 2.754(12) 1_555 1_555 yes
K(II) O2 2.9467(14) 1_555 59_555 yes
K(II) O2 2.9467(14) 1_555 67_555 yes
K(II) O2 2.9467(14) 1_555 105_555 yes
K(II) O3 2.7529(21) 1_555 59_555 yes
K(II) O3 2.7529(19) 1_555 105_555 yes
K(II) O3 2.7529(19) 1_555 154_555 yes

loop_
_gsas_i100_meas
100.00
6.64
5.45
1.98
0.45
7.02
0.37
0.02
2.43
0.52
0.26
0.54
0.69
7.13
1.66
0.14
0.38
0.02
3.53
0.06
0.34
0.08
0.94
0.03
1.30
1.01
2.73
0.84
0.15
4.44
0.96
0.06
0.28
1.69
1.80
1.57
0.18
0.09
0.00
0.18
0.06
0.01
0.11
0.10
0.42
0.03
0.26
0.00
0.08
0.10
2.27
0.02
0.23
0.08
0.04
0.13
0.03
0.12
0.16
0.42
1.24
0.04
0.01
0.04
0.08
0.03
0.02
0.04
0.06
0.13
0.23
0.24
0.22
0.59
0.03
0.00
0.05
0.02
0.17
0.25
0.23
0.10
0.18
0.05
0.14
0.31
0.06
0.22
0.26
0.17
0.06
0.02
0.72
0.36
0.06
0.06
0.16
0.07
0.31
0.01
1.04
0.13
0.00
0.05
0.04
0.17
0.01
0.00
0.00
0.04
0.06
0.00
0.01
0.00
0.00
0.19
0.13
0.00
0.06
0.94
0.11
0.11
0.00
0.01
0.14
0.27
0.00
0.05
0.03
0.46
0.06
0.25
0.01
0.23
0.01
0.01
0.54
0.01
0.01
1.05
0.32
0.06
0.06
0.06
0.00
0.09
0.41
0.14
0.06
0.81
0.03
0.01
0.13
0.16
0.00
0.49
0.00
0.00
0.03
0.00
0.06
0.03
0.02
0.15
0.06
0.00
0.01
0.00
0.01
0.03
0.00
0.00
0.06
0.01
0.07
0.00
0.01
0.03
0.00
0.12
1.11
0.00
0.13
0.06
0.09
0.17
0.00
0.00
0.04
0.67
0.00
0.11
0.29
0.07
0.16
0.00
0.00
0.00
0.06
0.15
0.03
0.01
0.00
0.19
0.07
0.08
0.38
0.00
0.23
0.01
0.03
0.12
0.00
0.02
0.07
0.01
0.02
0.05
0.26
0.02
0.70
0.02
0.01
0.01
0.00
0.01
0.05
0.09
0.05
0.12
0.01
0.00
0.40
0.08
0.01
0.07
0.00
0.00
0.03
0.02
0.00
0.02
0.05
0.05
0.01
0.13
0.05
0.03
0.01
0.00
0.02
0.15
0.15
0.00
0.14
0.01
0.01
0.03
0.01
0.03
0.12
0.05
0.08
0.01
0.41
0.01
0.05
0.06
0.02
0.21
0.04
0.00
0.34
0.00
0.05
0.00
0.01
0.01
0.03
0.00
0.01
0.12
0.03
0.02
0.00
0.01
0.03
0.02
0.12
0.05
0.71
0.03
0.00
0.01
0.01
0.01
0.00
0.00
0.00
0.01
0.00
0.00
0.13
0.01
0.01
0.00
0.00
0.00
0.00
0.05
0.01
0.01
0.00
0.01
0.00
0.00
0.00
0.00
0.00
0.00
0.00
0.03
0.06
0.05
0.00
0.01
0.00
0.00
0.01
0.00
0.00
0.01
0.00
0.00
0.00
0.03
0.09
0.05
0.00
0.04
0.02
0.07
0.02
0.15
0.01
0.01
0.00
0.01
0.08
0.04
0.09
0.00
0.06
0.08
0.02
0.06
0.08
0.11
0.01
0.00
0.03
0.09
0.02
0.03
0.07
0.02
0.01
0.00
0.05
0.08
0.04
0.03
0.01
0.05
0.00
0.00
0.02
0.11
0.00
0.00
0.00
0.01
0.03
0.00
0.02
0.01
0.07
0.00
0.01
0.00
0.01
0.04
0.00
0.01
0.11
0.01
0.22
0.05
0.00
0.01
0.02
0.01
0.00
0.05
0.02
0.05
0.01
0.00
0.00
0.00
0.00
0.05
0.00
0.10
0.00
0.01
0.05
0.00
0.05
0.00
0.00
0.00
0.00
0.00
0.01
0.00
0.01
0.00
0.21
0.04
0.00
0.03
0.02
0.04
0.01
0.01
0.11
0.01
0.00
0.00
0.06
0.03
0.04
0.02
0.00
0.00
0.02
0.00
0.02
0.00
0.00
0.00
0.01
0.00
0.04
0.01
0.01
0.00
0.01
0.00
0.15
0.01
0.01
0.07
0.01
0.00
0.00
0.00
0.00
0.01
0.00
0.01
0.00
0.00
0.00
0.00
0.02
0.00
0.00
0.08
0.00
0.00
0.00
0.00
0.01
0.01
0.01
0.00
0.00
0.06
0.00
0.00
0.07
0.02
0.03
0.01
0.00
0.01
0.02
0.02
0.00
0.00
0.00
0.00
0.00
0.03
0.02
0.00
0.00
0.01
0.00
0.00
0.00
0.00
0.00
0.02
0.01
0.02
0.00
0.00
0.01
0.02
0.00
0.01
0.00
0.01
0.00
0.03
0.01
0.00
0.00
0.02
0.02
0.00
0.01
0.02
0.13
0.00
0.01
0.01
0.00
0.01
0.00
0.05
0.00
0.01
0.00
0.01
0.00
0.00
0.00
0.00
0.05
0.01
0.00
0.00
0.02
0.00
0.01
0.00
0.02
0.00
0.00
0.00
0.01
0.00
0.00
0.11
0.01
0.00
0.00
0.00
0.00
0.01
0.02
0.00
0.01
0.01
0.01
0.06
0.00
0.00
0.01
0.03
0.01
0.04
0.03
0.00
0.01
0.01
0.01
0.01
0.00
0.04
0.01
0.01
0.09
0.01
0.00
0.00
0.01
0.00
0.00
0.01
0.00
0.00
0.02
0.01
0.03
0.02
0.01
0.00
0.00
0.00
0.00
0.00
0.00
0.02
0.00
0.00
0.00
0.00
0.00
0.01
0.00
0.00
0.00
0.00
0.01
0.01
0.00
0.01
0.00
0.01
0.02
0.01
0.02
0.00
0.01
0.00
0.02
0.01
0.00
0.00
0.00
0.00
0.01
0.01
0.00
0.00
0.00
0.00
0.00
0.00
0.01
0.00
0.00
0.02
0.00
0.01
0.00
0.00
0.00
0.01
0.01
0.00
0.01
0.00
0.00
0.00
0.02
0.00
0.01
0.00
0.00
0.15
0.00
0.00
0.00
0.01
0.00
0.01
0.06
0.00
0.05
0.00
0.00
0.00
0.00
0.00
0.03
0.02
0.02
0.01
0.00
0.01
0.00
0.01
0.00
0.01
0.01
0.00
0.01
0.00
0.01
0.00
0.00
0.03
0.02
0.03
0.01
0.00
0.00
0.01
0.00
0.04
0.00
0.08
0.02
0.00
0.03
0.01
0.00
0.01
0.02
0.00
0.00
0.00
0.01
0.01
0.01
0.00
0.01
0.01
0.00
0.00
0.00
0.01
0.00
0.03
0.00
0.00
0.00
0.00
0.01
0.00
0.00
0.01
0.00
0.02
0.01
0.07
0.00
0.00
0.08
0.00
0.00
0.00
0.02
0.00
0.00
0.00
0.00
0.00
0.01
0.01
0.00
0.01
0.00
0.04
0.00
0.00
0.00
0.04
0.01
0.01
0.00
0.00
0.00
0.00
0.00
0.00
0.00
0.00
0.01
0.00
0.02
0.00
0.00
0.00
0.01
0.00
0.00
0.00
0.07
0.01
0.02
0.00
0.01
0.01
0.01
0.00
0.00
0.01
0.01
0.01
0.00
0.00
0.02
0.00
0.00
0.02
0.00
0.00
0.00
0.01
0.00
0.00
0.00
0.00
0.00
0.00
0.00
0.02
0.00
0.00
0.00
0.01
0.00
0.01
0.01
0.00
0.00
0.00
0.00
0.00
0.01
0.00
0.00
0.01
0.03
0.00
0.01
0.00
0.00
0.00
0.00
0.02
0.00
0.01
0.00
0.00
0.01
0.00
0.00
0.00
0.01
0.01
0.00
0.00
0.01
0.00
0.00
0.00
0.01
0.00
0.00
0.00
0.02
0.00
0.00
0.00
0.00
0.00
0.00
0.00
0.00
0.01
0.01
0.00
0.00
0.00
0.00
0.00
0.01
0.02
0.07
0.00
0.00
0.00
0.07
0.00
0.00
0.00
0.00
0.00
0.01
0.03
0.00
0.00
0.00
0.03
0.02
0.00
0.01
0.02
0.00
0.00
0.00
0.02
0.00
0.01
0.01
0.00
0.00
0.00
0.00
0.03
0.00
0.01
0.00
0.00
0.00
0.00
0.01
0.01
0.00
0.01
0.00
0.00
0.00
0.00
0.00
0.02
0.00
0.00
0.00
0.00
0.00
0.01
0.00
0.00
0.00
0.00
0.00
0.04
0.01
0.00
0.00
0.00
0.01
0.04
0.01
0.00
0.00
0.00
0.01
0.01
0.00
0.00
0.01
0.00
0.00
0.00
0.00
0.01
0.00
0.00
0.01
0.00
0.03
0.00
0.01
0.00
0.08
0.01
0.00
0.01
0.00
0.00
0.00
0.00
0.01
0.00
0.00
0.00
0.00
0.00
0.00
0.00
0.00
0.00
0.01
0.00
0.01
0.00
0.01
0.00
0.00
0.00
0.00
0.00
0.00
0.00
0.01
0.00
0.00
0.00
0.00
0.00
0.00
0.00
0.00
0.00
0.06
0.01
0.00
0.00
0.01
0.00
0.00
0.00
0.00
0.02
0.00
0.00
0.00
0.00
0.00
0.01
0.01
0.00
0.00
0.00
0.00
0.00
0.01
0.00
0.00
0.00
0.00
0.00
0.00
0.01
0.00
0.00
0.00
0.00
0.00
0.00
0.00
0.00
0.01
0.00
0.00
0.02
0.00
0.00
0.00
0.00
0.01
0.00
0.00
0.00
0.00
0.00
0.00
0.00
0.00
0.00
0.00
0.00
0.00
0.00
0.00
0.00
0.00
0.00
0.00
0.00
0.00
0.00
0.00
0.00
0.00
0.00
0.00
0.00
0.00
0.00
0.00
0.00
0.00
0.00
0.00
0.00
0.00
0.00
0.00
0.00
0.00
0.00
0.01
0.00
0.05
0.00
0.00
0.00
0.00
0.00
0.00
0.00
0.01
0.00
0.00
0.01
0.00
0.01
0.01
0.00
0.00
0.00
0.00
0.00
0.00
0.01
0.02
0.00
0.00
0.01
0.00
0.01
0.00
0.00
0.00
0.01
0.01
0.00
0.01
0.00
0.08
0.00
0.00
0.01
0.00
0.01
0.00
0.00
0.01
0.00
0.00
0.00
0.01
0.00
0.00
0.00
0.00
0.00
0.04
0.00
0.00
0.01
0.00
0.02
0.00
0.00
0.00
0.00
0.00
0.00
0.00
0.00
0.01
0.00
0.00
0.00
0.00
0.00
0.02
0.00
0.01
0.00
0.00
0.00
0.01
0.00
0.00
0.02
0.00
0.01
0.00
0.00
0.00
0.00
0.00
0.00
0.00
0.01
0.02
0.00
0.00
0.00
0.00
0.00
0.00
0.00
0.00
0.01
0.07
0.00
0.00
0.00
0.00
0.00
0.00
0.00
0.00
0.00
0.00
0.01
0.02
0.00
0.00
0.00
0.03
0.00
0.00
0.00
0.00
0.01
0.02
0.00
0.00
0.00
0.00
0.00
0.00
0.00
0.00
0.00
0.00
0.00
0.01
0.00
0.01
0.00
0.00
0.00
0.00
0.00
0.00
0.00
0.00
0.00
0.00
0.00
0.00
0.00
0.01
0.00
0.00
0.00
0.00
0.01
0.01
0.00
0.00
0.00
0.00
0.00
0.00
0.00
0.00
0.01
0.00
0.00
0.00
0.00
0.00
0.01
0.00
0.00
0.00
0.00
0.00
0.00
0.00
0.00
0.00
0.00
0.00
0.00
0.04
0.00
0.00
0.00
0.00
0.00
0.00
0.00
0.00
0.00
0.00
0.00
0.00
0.01
0.00
0.00
0.00
0.00
0.00
0.00
0.00
0.00
0.00
0.00
0.00
0.01
0.01
0.00
0.00
0.00
0.00
0.00
0.01
0.00
0.00
0.00
0.00
0.00
0.00
0.00
0.00
0.00
0.00
0.00
0.00
0.00
0.00
0.00
0.00
0.00
0.00
0.00
0.00
0.00
0.00
0.00
0.02
0.01
0.00
0.00
0.00
0.00
0.00
0.00
0.00
0.01
0.00
0.01
0.00
0.00
0.00
0.00
0.00
0.00
0.00
0.00
0.00
0.00
0.01
0.00
0.00
0.01
0.01
0.00
0.00
0.00
0.00
0.00
0.00
0.00
0.00
0.00
0.00
0.00
0.00
0.00
0.00
0.00
0.00
0.00
0.00
0.00
0.00
0.00
0.01
0.00
0.00
0.00
0.00
0.00
0.00
0.00
0.01
0.00
0.00
0.00
0.00
0.00
0.00
0.01
0.00
0.00
0.00
0.00
0.00
0.00
0.00
0.00
0.00
0.01
0.00
0.00
0.00
0.00
0.01
0.00
0.00
0.00
0.01
0.00
0.00
0.00
0.00
0.00
0.00
0.00
0.00
0.00
0.00
0.00
0.00
0.00
0.01
0.00
0.00
0.00
0.00
0.00
0.00
0.00
0.00
0.00
0.00
0.00
0.00
0.00
0.00
0.00
0.00
0.00
0.00
0.00
0.00
0.00
0.00
0.00
0.00
0.00
0.00
0.01
0.00
0.00
0.00
0.00
0.00
0.00
0.00
0.00
0.00
0.01
0.00
0.00
0.00
0.00
0.00
0.01
0.00
0.00
0.01
0.00
0.00
0.00
0.00
0.01
0.00
0.00
0.00
0.00
0.00
0.00
0.00
0.00
0.00
0.00
0.00
0.00
0.00
0.00
0.00
0.00
0.00
0.00
0.00
0.00
0.00
0.00
0.00
0.00
0.00
0.00
0.00
0.00
0.00
0.01
0.00
0.00
0.01
0.00
0.00
0.00
0.00
0.00
0.00
0.00
0.00
0.00
0.00
0.00
0.00
0.00
0.00
0.00
0.00
0.00
0.00
0.00
0.00
0.00
0.00
0.00
0.00
0.00
0.00
0.00
0.00
0.00
0.00
0.00
0.00
0.00
0.00
0.00
0.00
0.00
0.00
0.00
0.00
0.00
0.00
0.00
0.00
0.00
0.00
0.00
0.00
0.00
0.00
0.00
0.00
0.01
0.00
0.00
0.00
0.00
0.00
0.00
0.00
0.02
0.00
0.00
0.00
0.00
0.00
0.00
0.00
0.00
0.00
0.00
0.00
0.00
0.00
0.00
0.00
0.00
0.00
0.00
0.01
0.00
0.00
0.00
0.00
0.00
0.00
0.00
0.00
0.01
0.01
0.00
0.00
0.00
0.00
0.00
0.00
0.00
0.00
0.00
0.01
0.00
0.00
0.00
0.00
0.00
0.00
0.00
0.00
0.00
0.00
0.00
0.00
0.00
0.00
0.01
0.00
0.00
0.00
0.01
0.00
0.01
0.00
0.00
0.00
0.00
0.00
0.00
0.00
0.00
0.00
0.00
0.00
0.01
0.00
0.00
0.00
0.00
0.00
0.00
0.00
0.00
0.00
0.00
0.00
0.00
0.00
0.00
0.00
0.00
0.00
0.00
0.00
0.00
0.00
0.00
0.00
0.00
0.00
0.00
0.00
0.00
0.01
0.00
0.00
0.00
0.00
0.00
0.00
0.00
0.00
0.00
0.00
0.00
0.00
0.01
0.00
0.00
0.00
0.00
0.00
0.00
0.00
0.00
0.00
0.00
0.00
0.00
0.00
0.00
0.00
0.00
0.00
0.00
0.00
0.00
0.00
0.00
0.00
0.00
0.01
0.00
0.00
0.00
0.00
0.00
0.00
0.01
0.00
0.00
0.00
0.00
0.00
0.00
0.00
0.00
0.00
0.00
0.00
0.00
0.00
0.00
0.00
0.00
0.00
0.00
0.00
0.00
0.00
0.00
0.00
0.00
0.00
0.00
0.00
0.00
0.00
0.00
0.00
0.00
0.00
0.00
0.00
0.00
0.00
0.00
0.00
0.00
0.00
0.00
0.00
0.00
0.00
0.00
0.00
0.00
0.00
0.00
0.00
0.00
0.00
0.00
0.00
0.00
0.00
0.00
0.00
0.00
0.00
0.00
0.00
0.00
0.00
0.00
0.00
0.00
0.00
0.00
0.00
0.00
0.00
0.00
0.00
0.00
0.00
0.00
0.00
0.00
0.00
0.00
0.01
0.00
0.00
0.00
0.00
0.00
0.00
0.00
0.00
0.00
0.00
0.00
0.00
0.01
0.00
0.00
0.00
0.00
0.02
0.00
0.00
0.00
0.00
0.00
0.00
0.00
0.00
0.00
0.00
0.00
0.00
0.00
0.00
0.00
0.00
0.00
0.00
0.00
0.00
0.00
0.00
0.00
0.00
0.00
0.00
0.00
0.00
0.00
0.01
0.00
0.00
0.00
0.00
0.00
0.00
0.00
0.00
0.00
0.00
0.00
0.00
0.00
0.00
0.00
0.00
0.00
0.00
0.00
0.00
0.00
0.00
0.00
0.00
0.00
0.00
0.00
0.00
0.00
0.00
0.00
0.00
0.00
0.00
0.00
0.02
0.00
0.00
0.00
0.00
0.00
0.00
0.00
0.00
0.00
0.00
0.00
0.00
0.00
0.00
0.00
0.00
0.00
0.00
0.00
0.00
0.00
0.00
0.00
0.00
0.00
0.00
0.00
0.00
0.00
0.00
0.00
0.00
0.00
0.00
0.00
0.00
0.00
0.00
0.00
0.00
0.00
0.00
0.00
0.00
0.00
0.00
0.00
0.00
0.00
0.00
0.00
0.00
0.00
0.00
0.00
0.00
0.00
0.00
0.00
0.00
0.00
0.01
0.00
0.00
0.00
0.00
0.00
0.00
0.00
0.00
0.00
0.00
0.00
0.00
0.00
0.00
0.00
0.00
0.00
0.00
0.00
0.00
0.00
0.01
0.00
0.00
0.00
0.00
0.00
0.00
0.01
0.00
0.00
0.00
0.00
0.00
0.00
0.00
0.00
0.00
0.00
0.00
0.00
0.00
0.00
0.00
0.00
0.00
0.00
0.00
0.00
0.00
0.00
0.00
0.00
0.00
0.00
0.00
0.00
0.00
0.00
0.00
0.00
0.00
0.00
0.00
0.00
0.00
0.00
0.00
0.00
0.00
0.00
0.00
0.00
0.00
0.00
0.00
0.00
0.00
0.00
0.00
0.00
0.00
0.00
0.00
0.00
0.00
0.00
0.00
0.00
0.00
0.00
0.00
0.00
0.00
0.00
0.00
0.00
0.00
0.00
0.00
0.00
0.00
0.00
0.00
0.00
0.00
0.00
0.00
0.00
0.00
0.00
0.00
0.00
0.00
0.00
0.00
0.00
0.00
0.00
0.00
0.00
0.00
0.00
0.00
0.00
0.00
0.00
0.00
0.00
0.00
0.00
0.00
0.00
0.00
0.00
0.00
0.00
0.00
0.00
0.00
0.00
0.00
0.00
0.00
0.00
0.00
0.00
0.00
0.00
0.00
0.00
0.00
0.00
0.00
0.00
0.00
0.00
0.00
0.00
0.00
0.00
0.00
0.00
0.00
0.00
0.00
0.00
0.00
0.00
0.00
0.00
0.00
0.00
0.00
0.00
0.00
0.00
0.00
0.00
0.00
0.00
0.00
0.00
0.00
0.00
0.00
0.00
0.00
0.00
0.00
0.00
0.00
0.00
0.00
0.00
0.00
0.00
0.00
0.00
0.01
0.00
0.00
0.00
0.00
0.00
0.00
0.00
0.00
0.00
0.00
0.00
0.00
0.00
0.00
0.00
0.00
0.00
0.00
0.00
0.00
0.00
0.00
0.00
0.00
0.00
0.00
0.00
0.00
0.00
0.00
0.00
0.00
0.00
0.00
0.00
0.00
0.00
0.00
0.00
0.00
0.00
0.00
0.00
0.00
0.00
0.00
0.00
0.00
0.00
0.00
0.00
0.00
0.00
0.00
0.00
0.00
0.00
0.00
0.00
0.00
0.00
0.00
0.00
0.00
0.00
0.00
0.00
0.00
0.01
0.00
0.00
0.00
0.00
0.00
0.00
0.00
0.00
0.00
0.00
0.00
0.00
0.00
0.00
0.00
0.00
0.00
0.00
0.00
0.00
0.00
0.00
0.00
0.00
0.00
0.00
0.00
0.00
0.00
0.00
0.00
0.00
0.00
0.00
0.00
0.00
0.00
0.00
0.00
0.00
0.00
0.00
0.00
0.00
0.00
0.00
0.00
0.00
0.00
0.00
0.00
0.00
0.00
0.00
0.00
0.00
0.00
0.00
0.00
0.00
0.00
0.00
0.00
0.00
0.00
0.00
0.00
0.00
0.00
0.00
0.00
0.00
0.00
0.00
0.00
0.00
0.00
0.00
0.00
0.00
0.00
0.00
0.00
0.00
0.00
0.00
0.00
0.00
0.00
0.00
0.00
0.00
0.00
0.00
0.00
0.00
0.00
0.00
0.00
0.00
0.00
0.00
0.00
0.00
0.00
0.00
0.00
0.00
0.00
0.00
0.00
0.00
0.00
0.00
0.00
0.00
0.00
0.00
0.00
0.00
0.00
0.00
0.00
0.00
0.00
0.00
0.00
0.00
0.00
0.00
0.00
0.00
0.00
0.00
0.00
0.00
0.00
0.01
0.00
0.00
0.00
0.00
0.00
0.00
0.00
0.00
0.00
0.00
0.00
0.00
0.00
0.00
0.00
0.00
0.00
0.00
0.00
0.00
0.00
0.00
0.00
0.00
0.00
0.00
0.00
0.00
0.00
0.00
0.00
0.00
0.00
0.00
0.01
0.00
0.00
0.00
0.00
0.00
0.00
0.00
0.00
0.00
0.00
0.00
0.00
0.00
0.00
0.00
0.00
0.00
0.00
0.00
0.00
0.00
0.00
0.00
0.00
0.00
0.00
0.00
0.00
0.00
0.00
0.00
0.00
0.00
0.00
0.00
0.00
0.00
0.00
0.00
0.00
0.00
0.00
0.00
0.00
0.00
0.00
0.00
0.00
0.00
0.00
0.00
0.00
0.00
0.00
0.00
0.00
0.00
0.00
0.00
0.00
0.00
0.00
0.00
0.00
0.00
0.00
0.00
0.00
0.00
0.00
0.01
0.00
0.00
0.00
0.00
0.00
0.00
0.00
0.00
0.00
0.00
0.00
0.00
0.00
0.00
0.00
0.00
0.00
0.00
0.00
0.00
0.00
0.00
0.00
0.00
0.00
0.00
0.00
0.00
0.00
0.00
0.00
0.00
0.00
0.00
0.00
0.00
0.00
0.00
0.00
0.00
0.00
0.00
0.00
0.00
0.00
0.00
0.00
0.00
0.00
0.00
0.00
0.00
0.00
0.00
0.00
0.00
0.00
0.00
0.00
0.00
0.00
0.00
0.00
0.00
0.00
0.00
0.00
0.00
0.00
0.00
0.00
0.00
0.00
0.00
0.00
0.00
0.00
0.00
0.00
0.00
0.00
0.00
0.00
0.00
0.00
0.00
0.00
0.00
0.00
0.00
0.00
0.00
0.00
0.00
0.00
0.00
0.00
0.00
0.00
0.00
0.00
0.00
0.00
0.00
0.00
0.00
0.00
0.00
0.00
0.00
0.00
0.00
0.00
0.00
0.00
0.00
0.00
0.00
0.00
0.00
0.00
0.00
0.00
0.00
0.00
0.00
0.00
0.00
0.00
0.00
0.00
0.00
0.00
0.00
0.00
0.00
0.00
0.00
0.00
0.00
0.00
0.00
0.00
0.00
0.00
0.00
0.00
0.00
0.00
0.00
0.00
0.00
0.00
0.00
0.00
0.00
0.00
0.00
0.00
0.00
0.00
0.00
0.00
0.00
0.00
0.00
0.00
0.00
0.00
0.00
0.00
0.00
0.00
0.00
0.00
0.00
0.00
0.00
0.00
0.00
0.00
0.00
0.00
0.00
0.00
0.00
0.00
0.00
0.00
0.00
0.00
0.00
0.00
0.00
0.00
0.00
0.00
0.00
0.00
0.00
0.00
0.00
0.00
0.01
0.00
0.00
0.00
0.00
0.00
0.00
0.00
0.00
0.00
0.00
0.00
0.00
0.00
0.00
0.00
0.00
0.00
0.00
0.00
0.00
0.00
0.00
0.00
0.00
0.00
0.00
0.00
0.00
0.00
0.00
0.00
0.00
0.00
0.00
0.00
0.00
0.00
0.00
0.00
0.00
0.00
0.00
0.00
0.00
0.00
0.00
0.00
0.00
0.00
0.00
0.00
0.00
0.00
0.00
0.00
0.00
0.00
0.00
0.00
0.00
0.00
0.00
